data_2103345
loop_
_publ_author_name
'Marsh, Richard E.'

_publ_section_title
;
 The space groups of point group <i>C</i>~3~: some corrections, some
 comments
;
_journal_issue 5
_journal_name_full 'Acta Crystallographica Section B'
_journal_page_first 893
_journal_page_last 899
_journal_paper_doi 10.1107/S0108768102011758
_journal_volume 58
_journal_year 2002
_chemical_formula_moiety 'C40 H108 Si12 Te4 In4, 1.5(C6 H12)'
_chemical_formula_sum 'C49 H126 In4 Si12 Te4'
_symmetry_cell_setting trigonal
_symmetry_space_group_name_H-M 'P 3 2 1'
_cell_angle_alpha 90.00
_cell_angle_beta 90.00
_cell_angle_gamma 120.00
_cell_formula_units_Z 2
_cell_length_a 16.079
_cell_length_b 16.079
_cell_length_c 18.411
_cell_volume 4122.172
_cod_data_source_file bk0117.cif
_cod_data_source_block ZOMROI
_cod_depositor_comments
;
 Adding the _cell_formula_units_Z and _chemical_formula_moiety data items
 after consulting the original publication.

 Antanas Vaitkus,
 2017-08-03
;
_cod_original_sg_symbol_H-M 'P 3 21'
_cod_original_formula_sum 'C49 H126 Si12 Te4 In4'
_cod_database_code 2103345

loop_
_atom_site_label
_atom_site_fract_x
_atom_site_fract_y
_atom_site_fract_z
Te1 0.84205 0.40958 0.34013
Te2 0.66667 0.33333 0.15098
In1 0.66667 0.33333 0.42174
In2 0.75528 0.49099 0.25048
C1 0.6667 0.3333 0.5432
Si1 0.5680 0.2100 0.5730
C2 0.5352 0.2094 0.6729
C3 0.4536 0.1635 0.5227
C4 0.6028 0.1166 0.5602
C5 0.8402 0.6398 0.2108
Si3 0.8730 0.7208 0.2946
C6 0.9075 0.6728 0.3744
C7 0.9770 0.8446 0.2776
C8 0.7668 0.7332 0.3272
Si4 0.9512 0.6500 0.1657
C9 0.9239 0.5486 0.1026
C10 1.0412 0.6556 0.2338
C11 1.0136 0.7606 0.1046
Si5 0.7632 0.6626 0.1450
C12 0.6373 0.6172 0.1792
C13 0.8114 0.7952 0.1258
C14 0.7496 0.6030 0.0544
C29 0.0454 0.0924 0.4946
C31 0.2886 0.5746 0.1063
C32 0.3833 0.6210 0.0997
